data_1504905
loop_
_publ_author_name
'Tchabanenko, Kirill'
'Simpkins, Nigel S.'
'Male, Louise'

_publ_section_title
;
 A concise approach to a gelsemine core structure using an oxygen to
 carbon bridge swapping strategy.
;
_journal_issue 21
_journal_name_full 'Organic letters'
_journal_page_first 4747
_journal_page_last 4750
_journal_paper_doi 10.1021/ol801835q
_journal_volume 10
_journal_year 2008
_chemical_formula_moiety 'C19 H32 N2 O5 Si2'
_chemical_formula_sum 'C19 H32 N2 O5 Si2'
_chemical_formula_weight 424.65
_chemical_name_systematic
;
 ?
;
_space_group_IT_number 14
_symmetry_cell_setting monoclinic
_symmetry_space_group_name_Hall '-P 2ybc'
_symmetry_space_group_name_H-M 'P 1 21/c 1'
_atom_sites_solution_hydrogens geom
_atom_sites_solution_primary direct
_atom_sites_solution_secondary difmap
_audit_creation_method SHELXL-97
_cell_angle_alpha 90.00
_cell_angle_beta 92.689(3)
_cell_angle_gamma 90.00
_cell_formula_units_Z 4
_cell_length_a 15.8689(8)
_cell_length_b 6.8068(3)
_cell_length_c 21.1152(8)
_cell_measurement_reflns_used 33400
_cell_measurement_temperature 120(2)
_cell_measurement_theta_max 27.48
_cell_measurement_theta_min 2.91
_cell_volume 2278.28(18)
_computing_cell_refinement 'DENZO (Otwinowski & Minor, 1997) & COLLECT (Hooft, R.W.W., 1998)'
_computing_data_collection 'COLLECT (Hooft, R.W.W., 1998)'
_computing_data_reduction 'DENZO (Otwinowski & Minor, 1997) & COLLECT (Hooft, R.W.W., 1998)'
_computing_molecular_graphics
;
PLATON/PLUTON (Spek, A. L., 1998)& 
ORTEP3 for Windows (Farrugia, L. J., 1997)
;
_computing_publication_material 'WinGX (Farrugia, 1999)'
_computing_structure_refinement 'SHELXL-97 (Sheldrick, 1997)'
_computing_structure_solution 'SHELXS-97 (Sheldrick, 1997'
_diffrn_ambient_temperature 120(2)
_diffrn_detector_area_resol_mean '4096x4096pixels / 62x62mm'
_diffrn_measured_fraction_theta_full 0.992
_diffrn_measured_fraction_theta_max 0.992
_diffrn_measurement_device_type 'Bruker-Nonius APEX II CCD camera on \k-goniostat'
_diffrn_measurement_method '\f & \w scans'
_diffrn_radiation_monochromator '10cm confocal mirrors'
_diffrn_radiation_source 'Bruker-Nonius FR591 rotating anode'
_diffrn_radiation_type MoK\a
_diffrn_radiation_wavelength 0.71073
_diffrn_reflns_av_R_equivalents 0.0738
_diffrn_reflns_av_sigmaI/netI 0.0759
_diffrn_reflns_limit_h_max 20
_diffrn_reflns_limit_h_min -19
_diffrn_reflns_limit_k_max 8
_diffrn_reflns_limit_k_min -8
_diffrn_reflns_limit_l_max 27
_diffrn_reflns_limit_l_min -26
_diffrn_reflns_number 19565
_diffrn_reflns_theta_full 27.48
_diffrn_reflns_theta_max 27.48
_diffrn_reflns_theta_min 3.14
_exptl_absorpt_coefficient_mu 0.186
_exptl_absorpt_correction_T_max 0.9963
_exptl_absorpt_correction_T_min 0.9816
_exptl_absorpt_correction_type multi-scan
_exptl_absorpt_process_details 'SADABS 2007/2 (Sheldrick, G.M., 2007)'
_exptl_crystal_colour Colourless
_exptl_crystal_density_diffrn 1.238
_exptl_crystal_density_method 'not measured'
_exptl_crystal_description Plate
_exptl_crystal_F_000 912
_exptl_crystal_size_max 0.10
_exptl_crystal_size_mid 0.07
_exptl_crystal_size_min 0.02
_refine_diff_density_max 0.415
_refine_diff_density_min -0.431
_refine_diff_density_rms 0.081
_refine_ls_extinction_method none
_refine_ls_goodness_of_fit_ref 1.112
_refine_ls_hydrogen_treatment constr
_refine_ls_matrix_type full
_refine_ls_number_parameters 261
_refine_ls_number_reflns 5184
_refine_ls_number_restraints 0
_refine_ls_restrained_S_all 1.112
_refine_ls_R_factor_all 0.1233
_refine_ls_R_factor_gt 0.0723
_refine_ls_shift/su_max 0.000
_refine_ls_shift/su_mean 0.000
_refine_ls_structure_factor_coef Fsqd
_refine_ls_weighting_details 'calc w=1/[\s^2^(Fo^2^)+(0.0000P)^2^+5.9026P] where P=(Fo^2^+2Fc^2^)/3'
_refine_ls_weighting_scheme calc
_refine_ls_wR_factor_gt 0.1263
_refine_ls_wR_factor_ref 0.1517
_reflns_number_gt 3495
_reflns_number_total 5184
_reflns_threshold_expression >2sigma(I)
_cod_data_source_file ol801835q_si_002.cif
_cod_data_source_block 12
_cod_depositor_comments
;
The following automatic conversions were performed:

'_symmetry_cell_setting' value 'Monoclinic' changed to 'monoclinic'
according to /home/saulius/struct/CIF-dictionaries/cif_core.dic
dictionary named 'cif_core.dic' version 2.4.1 from
2010-06-29.

'_exptl_absorpt_correction_type' value 'Multi-scan'
changed to 'multi-scan' according to
/home/saulius/struct/CIF-dictionaries/cif_core.dic dictionary named
'cif_core.dic' version 2.4.1 from 2010-06-29.

Automatic conversion script
Id: cif_fix_values 1715 2011-07-08 13:25:40Z adriana 
;
_cod_original_sg_symbol_H-M 'P 2(1)/c'
_cod_database_code 1504905

loop_
_symmetry_equiv_pos_as_xyz
'x, y, z'
'-x, y+1/2, -z+1/2'
'-x, -y, -z'
'x, -y-1/2, z-1/2'

loop_
_atom_site_label
_atom_site_type_symbol
_atom_site_fract_x
_atom_site_fract_y
_atom_site_fract_z
_atom_site_U_iso_or_equiv
_atom_site_adp_type
_atom_site_occupancy
_atom_site_symmetry_multiplicity
_atom_site_calc_flag
_atom_site_refinement_flags
C1 C 0.3051(2) 0.6429(7) 1.11348(16) 0.0366(10) Uani 1 1 d .
H1A H 0.2879 0.7812 1.1140 0.055 Uiso 1 1 calc R
H1B H 0.3581 0.6268 1.1387 0.055 Uiso 1 1 calc R
H1C H 0.2612 0.5618 1.1315 0.055 Uiso 1 1 calc R
C2 C 0.3901(2) 0.7428(6) 0.99165(19) 0.0376(9) Uani 1 1 d .
H2A H 0.3997 0.6980 0.9485 0.056 Uiso 1 1 calc R
H2B H 0.4441 0.7517 1.0159 0.056 Uiso 1 1 calc R
H2C H 0.3631 0.8723 0.9900 0.056 Uiso 1 1 calc R
C3 C 0.3635(2) 0.3118(6) 1.03039(18) 0.0358(9) Uani 1 1 d .
H3A H 0.3225 0.2211 1.0477 0.054 Uiso 1 1 calc R
H3B H 0.4162 0.3071 1.0565 0.054 Uiso 1 1 calc R
H3C H 0.3746 0.2735 0.9868 0.054 Uiso 1 1 calc R
C4 C 0.4422(2) 0.4425(7) 0.83798(18) 0.0416(10) Uani 1 1 d .
H4A H 0.4379 0.5851 0.8323 0.062 Uiso 1 1 calc R
H4B H 0.4969 0.3970 0.8240 0.062 Uiso 1 1 calc R
H4C H 0.4372 0.4100 0.8829 0.062 Uiso 1 1 calc R
C5 C 0.3707(2) 0.3644(6) 0.70502(16) 0.0357(9) Uani 1 1 d .
H5A H 0.3212 0.3166 0.6801 0.053 Uiso 1 1 calc R
H5B H 0.4211 0.2947 0.6921 0.053 Uiso 1 1 calc R
H5C H 0.3775 0.5056 0.6977 0.053 Uiso 1 1 calc R
C6 C 0.3570(3) 0.0543(6) 0.8089(2) 0.0463(11) Uani 1 1 d .
H6A H 0.3458 0.0358 0.8538 0.069 Uiso 1 1 calc R
H6B H 0.4124 -0.0009 0.8004 0.069 Uiso 1 1 calc R
H6C H 0.3134 -0.0127 0.7826 0.069 Uiso 1 1 calc R
C7 C 0.1829(2) 0.6676(5) 0.94865(14) 0.0201(7) Uani 1 1 d .
C8 C 0.2132(2) 0.6546(5) 0.88023(14) 0.0199(7) Uani 1 1 d .
H8 H 0.2648 0.7369 0.8759 0.024 Uiso 1 1 calc R
C9 C 0.2331(2) 0.4392(5) 0.86744(14) 0.0210(7) Uani 1 1 d .
H9 H 0.2790 0.3974 0.8986 0.025 Uiso 1 1 calc R
C10 C 0.1569(2) 0.3053(5) 0.87611(15) 0.0227(7) Uani 1 1 d .
H10A H 0.1255 0.2924 0.8347 0.027 Uiso 1 1 calc R
H10B H 0.1779 0.1731 0.8884 0.027 Uiso 1 1 calc R
C11 C 0.0960(2) 0.3730(5) 0.92483(15) 0.0227(7) Uani 1 1 d .
C12 C 0.0923(2) 0.5911(5) 0.94019(14) 0.0205(7) Uani 1 1 d .
H12 H 0.0592 0.6170 0.9785 0.025 Uiso 1 1 calc R
C13 C 0.1451(2) 0.9193(6) 1.02225(16) 0.0303(8) Uani 1 1 d .
H13A H 0.0845 0.9299 1.0118 0.045 Uiso 1 1 calc R
H13B H 0.1664 1.0457 1.0385 0.045 Uiso 1 1 calc R
H13C H 0.1551 0.8178 1.0546 0.045 Uiso 1 1 calc R
C14 C 0.1371(2) 0.7478(5) 0.84242(14) 0.0203(7) Uani 1 1 d .
H14 H 0.1467 0.8927 0.8394 0.024 Uiso 1 1 calc R
C15 C 0.0309(2) 0.6225(5) 0.77119(15) 0.0242(7) Uani 1 1 d .
C16 C -0.0070(2) 0.6097(5) 0.83706(15) 0.0229(7) Uani 1 1 d .
H16 H -0.0111 0.4683 0.8493 0.028 Uiso 1 1 calc R
C17 C 0.0586(2) 0.7112(5) 0.88238(15) 0.0206(7) Uani 1 1 d .
H17 H 0.0357 0.8396 0.8969 0.025 Uiso 1 1 calc R
C18 C 0.1626(2) 0.7214(5) 0.72528(15) 0.0278(8) Uani 1 1 d .
H18A H 0.1334 0.6754 0.6861 0.042 Uiso 1 1 calc R
H18B H 0.2178 0.6571 0.7303 0.042 Uiso 1 1 calc R
H18C H 0.1704 0.8640 0.7232 0.042 Uiso 1 1 calc R
C19 C -0.0912(2) 0.6978(5) 0.83801(16) 0.0271(8) Uani 1 1 d .
N1 N 0.11240(17) 0.6731(4) 0.77934(12) 0.0220(6) Uani 1 1 d .
N2 N -0.1573(2) 0.7611(5) 0.84154(16) 0.0387(8) Uani 1 1 d .
O1 O 0.22682(14) 0.5461(3) 0.99286(10) 0.0232(5) Uani 1 1 d .
O2 O 0.26378(14) 0.4166(4) 0.80506(10) 0.0246(5) Uani 1 1 d .
O3 O 0.04832(16) 0.2576(4) 0.94865(12) 0.0315(6) Uani 1 1 d .
O4 O 0.18836(14) 0.8673(3) 0.96612(10) 0.0238(5) Uani 1 1 d .
O5 O -0.00790(15) 0.5846(4) 0.72118(11) 0.0312(6) Uani 1 1 d .
Si1 Si 0.32042(6) 0.56545(15) 1.03067(4) 0.0252(2) Uani 1 1 d .
Si2 Si 0.35600(6) 0.31980(15) 0.79007(4) 0.0241(2) Uani 1 1 d .

loop_
_atom_site_aniso_label
_atom_site_aniso_U_11
_atom_site_aniso_U_22
_atom_site_aniso_U_33
_atom_site_aniso_U_23
_atom_site_aniso_U_13
_atom_site_aniso_U_12
C1 0.029(2) 0.052(3) 0.0283(18) -0.0097(19) -0.0032(15) 0.0046(19)
C2 0.025(2) 0.047(2) 0.040(2) 0.0000(19) -0.0009(17) -0.0040(18)
C3 0.030(2) 0.044(2) 0.0337(19) 0.0016(18) -0.0036(16) 0.0084(18)
C4 0.027(2) 0.059(3) 0.038(2) -0.005(2) -0.0009(17) -0.005(2)
C5 0.028(2) 0.049(3) 0.0298(19) -0.0010(18) 0.0030(16) 0.0053(18)
C6 0.046(3) 0.028(2) 0.067(3) 0.006(2) 0.019(2) 0.004(2)
C7 0.0195(16) 0.0202(17) 0.0204(15) -0.0009(14) -0.0008(12) 0.0011(14)
C8 0.0203(17) 0.0227(18) 0.0168(14) 0.0001(13) 0.0025(12) -0.0039(14)
C9 0.0228(17) 0.0232(18) 0.0170(15) -0.0004(14) 0.0021(12) 0.0015(14)
C10 0.0293(19) 0.0163(17) 0.0225(16) -0.0018(14) 0.0006(14) -0.0012(15)
C11 0.0220(17) 0.0245(18) 0.0214(16) 0.0034(14) -0.0027(13) 0.0009(14)
C12 0.0214(17) 0.0220(18) 0.0182(15) -0.0007(14) 0.0019(13) 0.0024(14)
C13 0.036(2) 0.028(2) 0.0268(17) -0.0090(16) 0.0011(15) 0.0049(17)
C14 0.0220(17) 0.0188(16) 0.0202(15) 0.0005(13) 0.0009(13) -0.0005(13)
C15 0.0282(19) 0.0190(17) 0.0250(17) 0.0013(14) -0.0026(14) 0.0045(15)
C16 0.0198(17) 0.0238(18) 0.0249(16) 0.0028(14) -0.0012(13) 0.0003(14)
C17 0.0185(16) 0.0217(18) 0.0216(15) 0.0001(14) 0.0018(13) 0.0006(13)
C18 0.033(2) 0.030(2) 0.0208(16) 0.0057(15) 0.0042(14) 0.0000(16)
C19 0.0226(19) 0.029(2) 0.0297(18) -0.0005(16) -0.0011(14) -0.0014(16)
N1 0.0247(15) 0.0227(15) 0.0186(13) 0.0002(12) 0.0024(11) -0.0003(12)
N2 0.0285(19) 0.042(2) 0.0447(19) -0.0002(16) -0.0013(15) 0.0001(16)
O1 0.0236(12) 0.0258(13) 0.0201(11) -0.0001(10) -0.0009(9) 0.0000(10)
O2 0.0235(12) 0.0315(14) 0.0188(11) -0.0029(10) 0.0026(9) 0.0051(11)
O3 0.0314(14) 0.0244(13) 0.0393(14) 0.0071(12) 0.0085(12) -0.0021(11)
O4 0.0261(13) 0.0230(13) 0.0223(11) -0.0030(10) 0.0029(9) -0.0002(10)
O5 0.0312(14) 0.0358(15) 0.0258(12) -0.0026(11) -0.0076(10) 0.0003(12)
Si1 0.0232(5) 0.0309(6) 0.0212(4) -0.0018(4) -0.0004(4) 0.0025(4)
Si2 0.0214(5) 0.0253(5) 0.0255(5) -0.0006(4) 0.0027(4) 0.0012(4)

loop_
_atom_type_symbol
_atom_type_description
_atom_type_scat_dispersion_real
_atom_type_scat_dispersion_imag
_atom_type_scat_source
C C 0.0033 0.0016 'International Tables Vol C Tables 4.2.6.8 and 6.1.1.4'
H H 0.0000 0.0000 'International Tables Vol C Tables 4.2.6.8 and 6.1.1.4'
N N 0.0061 0.0033 'International Tables Vol C Tables 4.2.6.8 and 6.1.1.4'
O O 0.0106 0.0060 'International Tables Vol C Tables 4.2.6.8 and 6.1.1.4'
Si Si 0.0817 0.0704 'International Tables Vol C Tables 4.2.6.8 and 6.1.1.4'

loop_
_geom_angle_atom_site_label_1
_geom_angle_atom_site_label_2
_geom_angle_atom_site_label_3
_geom_angle
Si1 C1 H1A 109.5
Si1 C1 H1B 109.5
H1A C1 H1B 109.5
Si1 C1 H1C 109.5
H1A C1 H1C 109.5
H1B C1 H1C 109.5
Si1 C2 H2A 109.5
Si1 C2 H2B 109.5
H2A C2 H2B 109.5
Si1 C2 H2C 109.5
H2A C2 H2C 109.5
H2B C2 H2C 109.5
Si1 C3 H3A 109.5
Si1 C3 H3B 109.5
H3A C3 H3B 109.5
Si1 C3 H3C 109.5
H3A C3 H3C 109.5
H3B C3 H3C 109.5
Si2 C4 H4A 109.5
Si2 C4 H4B 109.5
H4A C4 H4B 109.5
Si2 C4 H4C 109.5
H4A C4 H4C 109.5
H4B C4 H4C 109.5
Si2 C5 H5A 109.5
Si2 C5 H5B 109.5
H5A C5 H5B 109.5
Si2 C5 H5C 109.5
H5A C5 H5C 109.5
H5B C5 H5C 109.5
Si2 C6 H6A 109.5
Si2 C6 H6B 109.5
H6A C6 H6B 109.5
Si2 C6 H6C 109.5
H6A C6 H6C 109.5
H6B C6 H6C 109.5
O1 C7 O4 111.7(2)
O1 C7 C12 108.1(3)
O4 C7 C12 113.8(3)
O1 C7 C8 114.9(3)
O4 C7 C8 106.3(3)
C12 C7 C8 101.7(2)
C9 C8 C7 107.2(3)
C9 C8 C14 117.7(3)
C7 C8 C14 100.9(2)
C9 C8 H8 110.2
C7 C8 H8 110.2
C14 C8 H8 110.2
O2 C9 C8 110.3(3)
O2 C9 C10 110.5(3)
C8 C9 C10 112.3(3)
O2 C9 H9 107.9
C8 C9 H9 107.9
C10 C9 H9 107.9
C11 C10 C9 115.6(3)
C11 C10 H10A 108.4
C9 C10 H10A 108.4
C11 C10 H10B 108.4
C9 C10 H10B 108.4
H10A C10 H10B 107.4
O3 C11 C10 120.9(3)
O3 C11 C12 120.8(3)
C10 C11 C12 118.3(3)
C11 C12 C7 108.1(3)
C11 C12 C17 111.3(3)
C7 C12 C17 101.6(3)
C11 C12 H12 111.8
C7 C12 H12 111.8
C17 C12 H12 111.8
O4 C13 H13A 109.5
O4 C13 H13B 109.5
H13A C13 H13B 109.5
O4 C13 H13C 109.5
H13A C13 H13C 109.5
H13B C13 H13C 109.5
N1 C14 C8 119.7(3)
N1 C14 C17 104.5(3)
C8 C14 C17 106.2(2)
N1 C14 H14 108.6
C8 C14 H14 108.6
C17 C14 H14 108.6
O5 C15 N1 127.4(3)
O5 C15 C16 124.4(3)
N1 C15 C16 108.2(3)
C19 C16 C15 112.5(3)
C19 C16 C17 113.4(3)
C15 C16 C17 104.7(3)
C19 C16 H16 108.7
C15 C16 H16 108.7
C17 C16 H16 108.7
C16 C17 C12 116.9(3)
C16 C17 C14 105.6(2)
C12 C17 C14 104.9(3)
C16 C17 H17 109.7
C12 C17 H17 109.7
C14 C17 H17 109.7
N1 C18 H18A 109.5
N1 C18 H18B 109.5
H18A C18 H18B 109.5
N1 C18 H18C 109.5
H18A C18 H18C 109.5
H18B C18 H18C 109.5
N2 C19 C16 176.5(4)
C15 N1 C18 121.1(3)
C15 N1 C14 115.0(3)
C18 N1 C14 120.0(3)
C7 O1 Si1 132.7(2)
C9 O2 Si2 124.2(2)
C7 O4 C13 115.2(3)
O1 Si1 C1 108.83(15)
O1 Si1 C2 112.12(15)
C1 Si1 C2 109.9(2)
O1 Si1 C3 104.27(16)
C1 Si1 C3 109.40(19)
C2 Si1 C3 112.10(19)
O2 Si2 C5 105.93(15)
O2 Si2 C6 110.33(17)
C5 Si2 C6 111.7(2)
O2 Si2 C4 110.65(16)
C5 Si2 C4 109.39(19)
C6 Si2 C4 108.8(2)

loop_
_geom_bond_atom_site_label_1
_geom_bond_atom_site_label_2
_geom_bond_distance
C1 Si1 1.853(4)
C1 H1A 0.9800
C1 H1B 0.9800
C1 H1C 0.9800
C2 Si1 1.855(4)
C2 H2A 0.9800
C2 H2B 0.9800
C2 H2C 0.9800
C3 Si1 1.857(4)
C3 H3A 0.9800
C3 H3B 0.9800
C3 H3C 0.9800
C4 Si2 1.861(4)
C4 H4A 0.9800
C4 H4B 0.9800
C4 H4C 0.9800
C5 Si2 1.847(4)
C5 H5A 0.9800
C5 H5B 0.9800
C5 H5C 0.9800
C6 Si2 1.851(4)
C6 H6A 0.9800
C6 H6B 0.9800
C6 H6C 0.9800
C7 O1 1.407(4)
C7 O4 1.410(4)
C7 C12 1.531(4)
C7 C8 1.546(4)
C8 C9 1.527(5)
C8 C14 1.551(4)
C8 H8 1.0000
C9 O2 1.434(4)
C9 C10 1.531(5)
C9 H9 1.0000
C10 C11 1.516(5)
C10 H10A 0.9900
C10 H10B 0.9900
C11 O3 1.216(4)
C11 C12 1.521(5)
C12 C17 1.544(4)
C12 H12 1.0000
C13 O4 1.441(4)
C13 H13A 0.9800
C13 H13B 0.9800
C13 H13C 0.9800
C14 N1 1.462(4)
C14 C17 1.558(4)
C14 H14 1.0000
C15 O5 1.224(4)
C15 N1 1.342(4)
C15 C16 1.543(5)
C16 C19 1.466(5)
C16 C17 1.544(4)
C16 H16 1.0000
C17 H17 1.0000
C18 N1 1.460(4)
C18 H18A 0.9800
C18 H18B 0.9800
C18 H18C 0.9800
C19 N2 1.138(4)
O1 Si1 1.658(2)
O2 Si2 1.649(2)
